data_2014103
loop_
_publ_author_name
'Schwendtner, Karolina'
'Kolitsch, Uwe'

_publ_section_title
;
 Alkali scandium arsenates. II. The framework structures of \a- and
 \b-CsSc(HAsO~4~)~2~
;
_journal_issue 9
_journal_name_full 'Acta Crystallographica Section C'
_journal_page_first i84
_journal_page_last i88
_journal_paper_doi 10.1107/S010827010401594X
_journal_volume 60
_journal_year 2004
_chemical_formula_iupac 'Cs1 Sc1 (H1 As1 O4)2'
_chemical_formula_structural 'Cs1 Sc1 (H1 As1 O4)2'
_chemical_formula_sum 'As2 Cs H2 O8 Sc'
_chemical_formula_weight 457.73
_chemical_name_common
;
caesium scandium hydrogen arsenate
;
_chemical_name_systematic
;
caesium scandium hydrogen arsenate(V)
;
_space_group_IT_number 14
_symmetry_cell_setting monoclinic
_symmetry_space_group_name_Hall '-P 2ybc'
_symmetry_space_group_name_H-M 'P 1 21/c 1'
_atom_sites_solution_hydrogens difmap
_atom_sites_solution_primary direct
_atom_sites_solution_secondary difmap
_cell_angle_alpha 90.00
_cell_angle_beta 95.16(3)
_cell_angle_gamma 90.00
_cell_formula_units_Z 4
_cell_length_a 5.5460(10)
_cell_length_b 9.375(2)
_cell_length_c 15.034(3)
_cell_measurement_reflns_used 2410
_cell_measurement_temperature 293(2)
_cell_measurement_theta_max 30.034
_cell_measurement_theta_min 2.037
_cell_volume 778.5(3)
_computing_cell_refinement 'HKL SCALEPACK (Otwinowski & Minor 1997)'
_computing_data_collection 'COLLECT (Nonius, 2003)'
_computing_data_reduction 'HKL DENZO (Otwinowski & Minor, 1997) and SCALEPACK'
_computing_molecular_graphics 'DIAMOND (Pennington, 1999) and ORTEP-3 for Windows (Farrugia, 1997)'
_computing_publication_material SHELXL97
_computing_structure_refinement 'SHELXL97 (Sheldrick, 1997)'
_computing_structure_solution 'SHELXS97 (Sheldrick, 1997)'
_diffrn_ambient_temperature 293(2)
_diffrn_measured_fraction_theta_full 0.984
_diffrn_measured_fraction_theta_max 0.984
_diffrn_measurement_device_type 'Nonius KappaCCD area-detector'
_diffrn_measurement_method '\y and \w'
_diffrn_radiation_monochromator graphite
_diffrn_radiation_source 'fine-focus sealed tube'
_diffrn_radiation_type MoK\a
_diffrn_radiation_wavelength 0.71073
_diffrn_reflns_av_R_equivalents 0.0171
_diffrn_reflns_av_sigmaI/netI 0.0246
_diffrn_reflns_limit_h_max 7
_diffrn_reflns_limit_h_min -7
_diffrn_reflns_limit_k_max 13
_diffrn_reflns_limit_k_min -13
_diffrn_reflns_limit_l_max 21
_diffrn_reflns_limit_l_min -21
_diffrn_reflns_number 4355
_diffrn_reflns_theta_full 30.01
_diffrn_reflns_theta_max 30.01
_diffrn_reflns_theta_min 2.56
_diffrn_standards_decay_% 0
_diffrn_standards_interval_time 0
_diffrn_standards_number 0
_exptl_absorpt_coefficient_mu 13.997
_exptl_absorpt_correction_T_max 0.756
_exptl_absorpt_correction_T_min 0.310
_exptl_absorpt_correction_type multi-scan
_exptl_absorpt_process_details '(HKL SCALEPACK; Otwinowski & Minor, 1997)'
_exptl_crystal_colour colourless
_exptl_crystal_density_diffrn 3.905
_exptl_crystal_density_meas ?
_exptl_crystal_density_method 'not measured'
_exptl_crystal_description 'prismatic fragment'
_exptl_crystal_F_000 832
_exptl_crystal_size_max 0.10
_exptl_crystal_size_mid 0.02
_exptl_crystal_size_min 0.02
_refine_diff_density_max 2.758
_refine_diff_density_min -1.105
_refine_ls_extinction_coef 0.00322(19)
_refine_ls_extinction_expression Fc^*^=kFc[1+0.001xFc^2^\l^3^/sin(2\q)]^-1/4^
_refine_ls_extinction_method 'SHELXL97 (Sheldrick, 1997)'
_refine_ls_goodness_of_fit_ref 1.180
_refine_ls_hydrogen_treatment refall
_refine_ls_matrix_type full
_refine_ls_number_parameters 118
_refine_ls_number_reflns 2240
_refine_ls_number_restraints 0
_refine_ls_restrained_S_all 1.180
_refine_ls_R_factor_all 0.0414
_refine_ls_R_factor_gt 0.0353
_refine_ls_shift/su_max 0.000
_refine_ls_shift/su_mean 0.000
_refine_ls_structure_factor_coef Fsqd
_refine_ls_weighting_details 'calc w = 1/[\s^2^(Fo^2^)+(0.01P)^2^+16P] where P=(Fo^2^+2Fc^2^)/3'
_refine_ls_weighting_scheme calc
_refine_ls_wR_factor_gt 0.0833
_refine_ls_wR_factor_ref 0.0852
_reflns_number_gt 1995
_reflns_number_total 2240
_reflns_threshold_expression I>2\s(I)
_cod_data_source_file bc1053.cif
_cod_data_source_block II
_cod_depositor_comments
;
The following automatic conversions were performed:

'_exptl_crystal_density_meas' value 'not measured' was changed to '?'
- the value is perceived as not measured.

Automatic conversion script
Id: cif_fix_values 3008 2015-01-20 13:52:24Z robertas 
;
_cod_original_sg_symbol_H-M 'P 21/c'
_cod_original_formula_sum 'As2 Cs1 H2 O8 Sc1'
_cod_database_code 2014103
_cod_database_fobs_code 2014103

loop_
_symmetry_equiv_pos_as_xyz
'x, y, z'
'-x, y+1/2, -z+1/2'
'-x, -y, -z'
'x, -y-1/2, z-1/2'

loop_
_atom_site_label
_atom_site_fract_x
_atom_site_fract_y
_atom_site_fract_z
_atom_site_U_iso_or_equiv
_atom_site_adp_type
_atom_site_calc_flag
_atom_site_refinement_flags
_atom_site_occupancy
_atom_site_disorder_assembly
_atom_site_disorder_group
_atom_site_type_symbol
Cs 0.23317(8) 0.00281(5) 0.39233(3) 0.02346(14) Uani d . 1 . . Cs
Sc 0.7540(2) -0.03569(12) 0.15359(7) 0.0085(2) Uani d . 1 . . Sc
As1 0.21617(11) 0.15097(7) 0.06033(4) 0.00899(14) Uani d . 1 . . As
As2 0.72220(11) 0.24835(7) 0.31057(4) 0.00855(14) Uani d . 1 . . As
O1 -0.0727(8) 0.1150(5) 0.0788(3) 0.0160(9) Uani d . 1 . . O
O2 0.4134(9) 0.0341(5) 0.1067(3) 0.0187(10) Uani d . 1 . . O
O3 0.2416(8) 0.1793(5) -0.0469(3) 0.0139(9) Uani d . 1 . . O
O4 0.2809(10) 0.3176(5) 0.1051(3) 0.0196(10) Uani d . 1 . . O
O5 0.9340(8) 0.3650(5) 0.2878(3) 0.0146(9) Uani d . 1 . . O
O6 0.4420(8) 0.3053(5) 0.2792(3) 0.0131(9) Uani d . 1 . . O
O7 0.7706(8) 0.0894(5) 0.2678(3) 0.0153(9) Uani d . 1 . . O
O8 0.7390(9) 0.2074(5) 0.4240(3) 0.0151(9) Uani d . 1 . . O
H1 0.31(2) 0.318(15) 0.158(9) 0.07(4) Uiso d . 1 . . H
H2 0.721(16) 0.279(10) 0.452(6) 0.02(2) Uiso d . 1 . . H

loop_
_atom_site_aniso_label
_atom_site_aniso_U_11
_atom_site_aniso_U_22
_atom_site_aniso_U_33
_atom_site_aniso_U_12
_atom_site_aniso_U_13
_atom_site_aniso_U_23
Cs 0.0213(2) 0.0219(2) 0.0261(2) 0.00285(17) -0.00409(16) -0.00417(18)
Sc 0.0083(5) 0.0088(5) 0.0084(5) 0.0002(4) 0.0010(4) 0.0008(4)
As1 0.0093(3) 0.0093(3) 0.0083(3) -0.0007(2) 0.0007(2) 0.0010(2)
As2 0.0079(3) 0.0087(3) 0.0090(3) 0.0000(2) 0.0003(2) -0.0008(2)
O1 0.011(2) 0.018(2) 0.020(2) -0.0018(17) 0.0061(17) 0.0074(19)
O2 0.012(2) 0.021(2) 0.023(2) 0.0065(18) -0.0014(18) 0.006(2)
O3 0.018(2) 0.014(2) 0.010(2) 0.0008(17) 0.0041(17) 0.0003(17)
O4 0.030(3) 0.014(2) 0.015(2) -0.005(2) 0.000(2) -0.0049(19)
O5 0.013(2) 0.016(2) 0.015(2) -0.0062(17) -0.0008(17) 0.0013(18)
O6 0.0089(19) 0.015(2) 0.015(2) 0.0050(16) -0.0018(16) -0.0056(17)
O7 0.014(2) 0.013(2) 0.018(2) 0.0026(17) -0.0004(17) -0.0056(18)
O8 0.021(2) 0.017(2) 0.0079(19) -0.0043(19) 0.0018(17) -0.0006(18)

loop_
_atom_type_symbol
_atom_type_description
_atom_type_scat_dispersion_real
_atom_type_scat_dispersion_imag
_atom_type_scat_source
O O 0.0106 0.0060 'International Tables Vol C Tables 4.2.6.8 and 6.1.1.4'
Sc Sc 0.2519 0.3716 'International Tables Vol C Tables 4.2.6.8 and 6.1.1.4'
As As 0.0499 2.0058 'International Tables Vol C Tables 4.2.6.8 and 6.1.1.4'
Cs Cs -0.3680 2.1192 'International Tables Vol C Tables 4.2.6.8 and 6.1.1.4'
H H 0.0000 0.0000 'International Tables Vol C Tables 4.2.6.8 and 6.1.1.4'

loop_
_geom_angle_atom_site_label_1
_geom_angle_atom_site_label_2
_geom_angle_atom_site_label_3
_geom_angle_site_symmetry_1
_geom_angle_site_symmetry_3
_geom_angle
_geom_angle_publ_flag
O2 Sc O7 . . 94.3(2) no
O2 Sc O5 . 2_745 169.7(2) no
O7 Sc O5 . 2_745 85.98(18) no
O2 Sc O1 . 1_655 93.05(19) no
O7 Sc O1 . 1_655 94.3(2) no
O5 Sc O1 2_745 1_655 97.15(19) no
O2 Sc O3 . 3_655 90.9(2) no
O7 Sc O3 . 3_655 173.62(19) no
O5 Sc O3 2_745 3_655 88.27(19) no
O1 Sc O3 1_655 3_655 89.16(19) no
O2 Sc O6 . 2_645 83.92(19) no
O7 Sc O6 . 2_645 89.41(19) no
O5 Sc O6 2_745 2_645 85.83(18) no
O1 Sc O6 1_655 2_645 175.40(19) no
O3 Sc O6 3_655 2_645 87.43(18) no
O3 As1 O2 . . 114.0(2) no
O3 As1 O1 . . 111.0(2) no
O2 As1 O1 . . 113.6(2) no
O3 As1 O4 . . 101.7(2) no
O2 As1 O4 . . 109.2(3) no
O1 As1 O4 . . 106.5(3) no
O7 As2 O5 . . 111.7(2) no
O7 As2 O6 . . 110.9(2) no
O5 As2 O6 . . 112.9(2) no
O7 As2 O8 . . 100.7(2) no
O5 As2 O8 . . 111.7(2) no
O6 As2 O8 . . 108.2(2) no

loop_
_geom_bond_atom_site_label_1
_geom_bond_atom_site_label_2
_geom_bond_site_symmetry_2
_geom_bond_distance
_geom_bond_publ_flag
Cs O5 2_645 3.068(5) yes
Cs O3 4_566 3.116(5) yes
Cs O7 1_455 3.144(5) yes
Cs O4 2_645 3.203(5) yes
Cs O4 2_545 3.341(6) yes
Cs O8 3_656 3.385(5) yes
Cs O8 . 3.396(5) yes
Cs O8 1_455 3.413(5) yes
Cs O6 . 3.554(5) yes
Cs O4 4_566 3.603(5) yes
Cs O7 . 3.749(5) yes
Cs O6 2_645 3.763(5) yes
Cs As2 1_455 3.7701(10) no
Cs O1 2_545 3.777(5) yes
Sc O2 . 2.062(5) yes
Sc O7 . 2.074(5) yes
Sc O5 2_745 2.089(5) yes
Sc O1 1_655 2.092(5) yes
Sc O3 3_655 2.095(5) yes
Sc O6 2_645 2.150(4) yes
As1 O3 . 1.653(4) yes
As1 O2 . 1.657(5) yes
As1 O1 . 1.685(4) yes
As1 O4 . 1.726(5) yes
As2 O7 . 1.654(5) yes
As2 O5 . 1.663(5) yes
As2 O6 . 1.671(4) yes
As2 O8 . 1.742(5) yes
O4 H1 . 0.79(14) no
O8 H2 . 0.80(10) no

loop_
_geom_hbond_atom_site_label_D
_geom_hbond_atom_site_label_H
_geom_hbond_atom_site_label_A
_geom_hbond_site_symmetry_A
_geom_hbond_distance_DH
_geom_hbond_distance_HA
_geom_hbond_distance_DA
_geom_hbond_angle_DHA
_geom_hbond_publ_flag
O4 H1 O6 . 0.79(14) 1.90(14) 2.691(7) 170(14) yes
O8 H2 O1 4_666 0.80(10) 2.36(9) 2.974(7) 135(8) yes
O8 H2 O2 2_655 0.80(10) 2.64(9) 3.199(7) 129(8) yes
